data_7100023
loop_
_publ_author_name
'Howard Alper'
'Jai Jun Kim.'

_publ_section_title
;
Ionic diamine rhodium (I) complexes highly active
catalysts for the hydroformylation of olefins
;
_journal_name_full 'Chemical Communications'
_journal_paper_doi 10.1039/b502435h
_journal_year 2005
_chemical_formula_sum 'C11 H20 Cl N Rh'
_chemical_formula_weight 304.64
_space_group_IT_number 13
_symmetry_cell_setting monoclinic
_symmetry_space_group_name_Hall '-P 2yac'
_symmetry_space_group_name_H-M 'P 1 2/n 1'
_cell_angle_alpha 90.00
_cell_angle_beta 99.428(3)
_cell_angle_gamma 90.00
_cell_formula_units_Z 4
_cell_length_a 10.9386(18)
_cell_length_b 9.6760(16)
_cell_length_c 11.3108(19)
_cell_measurement_temperature 205(2)
_cell_volume 1181.0(3)
_diffrn_ambient_temperature 205(2)
_exptl_crystal_density_diffrn 1.713
_cod_depositor_comments
;
The following automatic conversions were performed:
'_symmetry_cell_setting' value 'Monoclinic' changed to 'monoclinic'
according to '/home/saulius/struct/CIF-dictionaries/cif_core.dic'
dictionary named 'cif_core.dic' version 2.4.1 from 2010-06-29.

Automatic conversion script
Id: cif_fix_enum 1527 2010-12-29 10:47:43Z saulius 
;
_cod_original_sg_symbol_H-M 'P 2/n'
_cod_database_code 7100023

loop_
_symmetry_equiv_pos_as_xyz
'x, y, z'
'-x+1/2, y, -z+1/2'
'-x, -y, -z'
'x-1/2, -y, z-1/2'

loop_
_atom_site_label
_atom_site_type_symbol
_atom_site_fract_x
_atom_site_fract_y
_atom_site_fract_z
_atom_site_U_iso_or_equiv
_atom_site_adp_type
_atom_site_occupancy
_atom_site_symmetry_multiplicity
_atom_site_calc_flag
_atom_site_refinement_flags
_atom_site_disorder_assembly
_atom_site_disorder_group
Rh1 Rh 0.2500 0.54885(5) 0.7500 0.02028(14) Uani 1 2 d S . .
Rh2 Rh -0.2500 0.74083(5) 0.7500 0.02049(14) Uani 1 2 d S . .
Cl3 Cl -0.25189(10) 0.56631(12) 0.60137(10) 0.0290(3) Uani 1 1 d . . .
C4 C -0.1685(4) 0.8814(5) 0.8793(4) 0.0275(10) Uani 1 1 d . . .
H4A H -0.1298 0.8376 0.9554 0.033 Uiso 1 1 calc R . .
C5 C -0.0840(4) 0.9832(5) 0.8289(4) 0.0305(11) Uani 1 1 d . . .
H5A H -0.0003 0.9442 0.8375 0.037 Uiso 1 1 calc R . .
H5B H -0.0792 1.0690 0.8756 0.037 Uiso 1 1 calc R . .
C6 C -0.1300(4) 1.0168(5) 0.6958(4) 0.0303(11) Uani 1 1 d . . .
H6A H -0.1833 1.0987 0.6898 0.036 Uiso 1 1 calc R . .
H6B H -0.0589 1.0376 0.6562 0.036 Uiso 1 1 calc R . .
C7 C -0.2026(4) 0.8947(5) 0.6326(4) 0.0273(10) Uani 1 1 d . . .
H7A H -0.1674 0.8577 0.5638 0.033 Uiso 1 1 calc R . .
C8 C 0.1449(4) 0.8235(5) 0.6420(4) 0.0315(11) Uani 1 1 d . . .
H8A H 0.1648 0.9055 0.6924 0.038 Uiso 1 1 calc R . .
H8B H 0.0739 0.8461 0.5804 0.038 Uiso 1 1 calc R . .
C9 C 0.1097(4) 0.7056(5) 0.7189(4) 0.0255(10) Uani 1 1 d . . .
H9A H 0.0250 0.6693 0.6927 0.031 Uiso 1 1 calc R . .
C10 C 0.1527(4) 0.6914(5) 0.8415(4) 0.0264(10) Uani 1 1 d . . .
H10A H 0.0920 0.6474 0.8857 0.032 Uiso 1 1 calc R . .
C11 C 0.2433(4) 0.7870(5) 0.9187(4) 0.0313(11) Uani 1 1 d . . .
H11A H 0.2727 0.7421 0.9958 0.038 Uiso 1 1 calc R . .
H11B H 0.2003 0.8722 0.9346 0.038 Uiso 1 1 calc R . .
N12 N 0.1175(3) 0.3802(4) 0.7480(3) 0.0211(8) Uani 1 1 d . . .
C13 C 0.1939(4) 0.2542(4) 0.7811(4) 0.0279(10) Uani 1 1 d . . .
H13A H 0.1440 0.1715 0.7580 0.033 Uiso 1 1 calc R . .
H13B H 0.2208 0.2518 0.8681 0.033 Uiso 1 1 calc R . .
C14 C 0.0210(4) 0.3883(5) 0.8260(4) 0.0292(11) Uani 1 1 d . . .
H14A H 0.0604 0.3978 0.9089 0.044 Uiso 1 1 calc R . .
H14B H -0.0285 0.3046 0.8170 0.044 Uiso 1 1 calc R . .
H14C H -0.0318 0.4676 0.8032 0.044 Uiso 1 1 calc R . .
C15 C 0.0524(4) 0.3681(5) 0.6220(4) 0.0295(11) Uani 1 1 d . . .
H15A H 0.1126 0.3715 0.5679 0.044 Uiso 1 1 calc R . .
H15B H -0.0057 0.4439 0.6042 0.044 Uiso 1 1 calc R . .
H15C H 0.0080 0.2811 0.6118 0.044 Uiso 1 1 calc R . .

loop_
_atom_site_aniso_label
_atom_site_aniso_U_11
_atom_site_aniso_U_22
_atom_site_aniso_U_33
_atom_site_aniso_U_23
_atom_site_aniso_U_13
_atom_site_aniso_U_12
Rh1 0.0181(2) 0.0187(3) 0.0241(3) 0.000 0.00373(19) 0.000
Rh2 0.0207(3) 0.0224(3) 0.0185(3) 0.000 0.00344(18) 0.000
Cl3 0.0337(6) 0.0289(6) 0.0255(6) -0.0043(5) 0.0078(5) -0.0006(5)
C4 0.032(2) 0.030(3) 0.019(2) -0.004(2) -0.0007(19) -0.004(2)
C5 0.026(2) 0.030(3) 0.034(3) -0.002(2) 0.001(2) -0.002(2)
C6 0.028(2) 0.030(3) 0.034(3) 0.006(2) 0.008(2) -0.003(2)
C7 0.034(3) 0.030(3) 0.020(2) 0.001(2) 0.008(2) -0.002(2)
C8 0.031(3) 0.028(3) 0.032(3) 0.000(2) -0.002(2) 0.003(2)
C9 0.018(2) 0.025(2) 0.033(3) -0.003(2) 0.0032(18) 0.0053(18)
C10 0.020(2) 0.026(2) 0.034(3) -0.003(2) 0.0068(19) 0.0062(19)
C11 0.038(3) 0.024(3) 0.031(3) -0.007(2) 0.000(2) 0.004(2)
N12 0.0192(17) 0.023(2) 0.0210(19) 0.0019(16) 0.0039(14) -0.0008(15)
C13 0.027(2) 0.022(2) 0.035(3) 0.004(2) 0.005(2) -0.0019(19)
C14 0.028(2) 0.029(3) 0.031(3) -0.003(2) 0.008(2) -0.005(2)
C15 0.029(2) 0.034(3) 0.024(2) -0.002(2) 0.0001(19) -0.004(2)

loop_
_geom_bond_atom_site_label_1
_geom_bond_atom_site_label_2
_geom_bond_distance
_geom_bond_site_symmetry_2
_geom_bond_publ_flag
Rh1 C10 2.114(4) . ?
Rh1 C10 2.114(4) 2_556 ?
Rh1 C9 2.145(4) 2_556 ?
Rh1 C9 2.145(4) . ?
Rh1 N12 2.180(3) . ?
Rh1 N12 2.180(3) 2_556 ?
Rh2 C4 2.087(4) . ?
Rh2 C4 2.087(4) 2_456 ?
Rh2 C7 2.115(4) 2_456 ?
Rh2 C7 2.115(4) . ?
Rh2 Cl3 2.3805(12) . ?
Rh2 Cl3 2.3805(12) 2_456 ?
C4 C7 1.401(6) 2_456 ?
C4 C5 1.524(6) . ?
C5 C6 1.542(6) . ?
C6 C7 1.534(6) . ?
C7 C4 1.401(6) 2_456 ?
C8 C9 1.522(6) . ?
C8 C11 1.539(6) 2_556 ?
C9 C10 1.396(6) . ?
C10 C11 1.522(6) . ?
C11 C8 1.539(6) 2_556 ?
N12 C14 1.484(5) . ?
N12 C15 1.490(5) . ?
N12 C13 1.491(5) . ?
C13 C13 1.511(9) 2_556 ?
